data_7002547
loop_
_publ_author_name
'Lin, Ya-Chi'
'Yu, Kuo-Hsuan'
'Huang, Shou-Ling'
'Liu, Yi-Hung'
'Wang, Yu'
'Liu, Shiuh-Tzung'
'Chen, Jwu-Ting'

_publ_section_title
;
 Alternating ethylene-norbornene copolymerization catalyzed by cationic
 organopalladium complexes bearing hemilabile bidentate ligands of
 \a-amino-pyridines
;
_journal_issue 41
_journal_name_full 'Dalton Transactions'
_journal_page_first 9058
_journal_page_last 9067
_journal_paper_doi 10.1039/b912068h
_journal_year 2009
_chemical_formula_sum 'C14 H24 B F4 N3 Pd'
_chemical_formula_weight 427.57
_chemical_name_systematic
;
?
;
_space_group_IT_number 14
_symmetry_cell_setting monoclinic
_symmetry_space_group_name_Hall '-P 2ybc'
_symmetry_space_group_name_H-M 'P 1 21/c 1'
_atom_sites_solution_hydrogens geom
_atom_sites_solution_primary direct
_atom_sites_solution_secondary difmap
_audit_creation_method SHELXL-97
_cell_angle_alpha 90.00
_cell_angle_beta 100.5540(10)
_cell_angle_gamma 90.00
_cell_formula_units_Z 4
_cell_length_a 11.6589(2)
_cell_length_b 7.3818(2)
_cell_length_c 22.3551(6)
_cell_measurement_reflns_used 34684
_cell_measurement_temperature 295(2)
_cell_measurement_theta_max 27.5
_cell_measurement_theta_min 1
_cell_volume 1891.41(8)
_computing_cell_refinement 'HKL Denzo & Scalepack (Otwinowski & Minor)'
_computing_data_collection 'COLLECT (Nonius BV)'
_computing_data_reduction 'HKL Denzo & Scalepack (Otwinowski & Minor)'
_computing_molecular_graphics SHELXTL
_computing_publication_material SHELXTL
_computing_structure_refinement 'SHELXL-97 (Sheldrick, 1997)'
_computing_structure_solution 'SHELXS-97 (Sheldrick, 1990)'
_diffrn_ambient_temperature 295(2)
_diffrn_measured_fraction_theta_full 0.986
_diffrn_measured_fraction_theta_max 0.986
_diffrn_measurement_device_type 'Nonius KappaCCD'
_diffrn_measurement_method CCD
_diffrn_radiation_monochromator graphite
_diffrn_radiation_source 'fine-focus sealed tube'
_diffrn_radiation_type MoK\a
_diffrn_radiation_wavelength 0.71073
_diffrn_reflns_av_R_equivalents 0.0411
_diffrn_reflns_av_sigmaI/netI 0.0390
_diffrn_reflns_limit_h_max 15
_diffrn_reflns_limit_h_min -15
_diffrn_reflns_limit_k_max 9
_diffrn_reflns_limit_k_min -9
_diffrn_reflns_limit_l_max 29
_diffrn_reflns_limit_l_min -28
_diffrn_reflns_number 13190
_diffrn_reflns_theta_full 27.47
_diffrn_reflns_theta_max 27.47
_diffrn_reflns_theta_min 1.78
_exptl_absorpt_coefficient_mu 1.017
_exptl_absorpt_correction_T_max 0.864
_exptl_absorpt_correction_T_min 0.795
_exptl_absorpt_correction_type multi-scan
_exptl_absorpt_process_details
;
multi-scan from symmetry-related measurements
Sortav (Blessing 1995)
;
_exptl_crystal_colour yellow
_exptl_crystal_density_diffrn 1.502
_exptl_crystal_density_method 'not measured'
_exptl_crystal_description plate
_exptl_crystal_F_000 864
_exptl_crystal_size_max 0.20
_exptl_crystal_size_mid 0.20
_exptl_crystal_size_min 0.15
_refine_diff_density_max 1.010
_refine_diff_density_min -0.566
_refine_diff_density_rms 0.184
_refine_ls_extinction_coef 0.029(3)
_refine_ls_extinction_expression Fc^*^=kFc[1+0.001xFc^2^\l^3^/sin(2\q)]^-1/4^
_refine_ls_extinction_method SHELXL
_refine_ls_goodness_of_fit_ref 1.046
_refine_ls_hydrogen_treatment mixed
_refine_ls_matrix_type full
_refine_ls_number_parameters 209
_refine_ls_number_reflns 4270
_refine_ls_number_restraints 0
_refine_ls_restrained_S_all 1.046
_refine_ls_R_factor_all 0.0840
_refine_ls_R_factor_gt 0.0553
_refine_ls_shift/su_max 0.001
_refine_ls_shift/su_mean 0.000
_refine_ls_structure_factor_coef Fsqd
_refine_ls_weighting_details 'calc w=1/[\s^2^(Fo^2^)+(0.1135P)^2^+1.0605P] where P=(Fo^2^+2Fc^2^)/3'
_refine_ls_weighting_scheme calc
_refine_ls_wR_factor_gt 0.1512
_refine_ls_wR_factor_ref 0.1816
_reflns_number_gt 3081
_reflns_number_total 4270
_reflns_threshold_expression >2sigma(I)
_cod_data_source_file b912068h.txt
_cod_data_source_block ic12052
_cod_depositor_comments
;
The following automatic conversions were performed:
'_symmetry_cell_setting' value 'Monoclinic' changed to 'monoclinic'
according to '/home/saulius/struct/CIF-dictionaries/cif_core.dic'
dictionary named 'cif_core.dic' version 2.4.1 from 2010-06-29.

Automatic conversion script
Id: cif_fix_enum 1527 2010-12-29 10:47:43Z saulius 
;
_cod_original_sg_symbol_H-M P2(1)/c
_cod_database_code 7002547

loop_
_symmetry_equiv_pos_as_xyz
'x, y, z'
'-x, y+1/2, -z+1/2'
'-x, -y, -z'
'x, -y-1/2, z-1/2'

loop_
_atom_site_label
_atom_site_type_symbol
_atom_site_fract_x
_atom_site_fract_y
_atom_site_fract_z
_atom_site_U_iso_or_equiv
_atom_site_adp_type
_atom_site_occupancy
_atom_site_symmetry_multiplicity
_atom_site_calc_flag
_atom_site_refinement_flags
_atom_site_disorder_assembly
_atom_site_disorder_group
Pd1 Pd 0.13964(3) 0.38892(5) 0.086125(17) 0.0601(2) Uani 1 1 d . . .
F1 F 0.6786(9) 0.3554(18) 0.0958(4) 0.256(7) Uani 1 1 d . . .
F2 F 0.5002(6) 0.3013(17) 0.0993(5) 0.255(5) Uani 1 1 d . . .
F3 F 0.6151(10) 0.4127(15) 0.1743(5) 0.267(6) Uani 1 1 d . . .
F4 F 0.6358(10) 0.1606(12) 0.1523(5) 0.243(5) Uani 1 1 d . . .
N1 N 0.0645(3) 0.4681(6) 0.15701(19) 0.0616(9) Uani 1 1 d . . .
N2 N 0.2855(3) 0.5371(6) 0.13934(17) 0.0574(9) Uani 1 1 d . . .
H2B H 0.3511 0.4763 0.1346 0.069 Uiso 1 1 calc R . .
N3 N 0.2241(4) 0.3016(7) 0.0215(2) 0.0767(12) Uani 1 1 d . . .
C1 C -0.0023(5) 0.2481(9) 0.0449(3) 0.0907(18) Uani 1 1 d . . .
H1A H -0.0015 0.2388 0.0021 0.136 Uiso 1 1 calc R . .
H1B H -0.0719 0.3099 0.0508 0.136 Uiso 1 1 calc R . .
H1C H -0.0008 0.1289 0.0622 0.136 Uiso 1 1 calc R . .
C2 C -0.0510(4) 0.4751(8) 0.1588(3) 0.0739(14) Uani 1 1 d . . .
H2A H -0.1046 0.4460 0.1240 0.089 Uiso 1 1 calc R . .
C3 C -0.0906(5) 0.5238(9) 0.2102(3) 0.0861(18) Uani 1 1 d . . .
H3A H -0.1703 0.5277 0.2103 0.103 Uiso 1 1 calc R . .
C4 C -0.0126(7) 0.5664(9) 0.2613(4) 0.089(2) Uani 1 1 d . . .
H4A H -0.0382 0.5971 0.2970 0.107 Uiso 1 1 calc R . .
C5 C 0.1042(6) 0.5637(8) 0.2594(3) 0.0761(15) Uani 1 1 d . . .
H5A H 0.1585 0.5954 0.2937 0.091 Uiso 1 1 calc R . .
C6 C 0.1411(4) 0.5136(7) 0.2065(2) 0.0615(11) Uani 1 1 d . . .
C7 C 0.2703(4) 0.5027(7) 0.2030(2) 0.0638(12) Uani 1 1 d . . .
H7A H 0.3132 0.5946 0.2299 0.077 Uiso 1 1 calc R . .
C8 C 0.3165(5) 0.3173(10) 0.2233(3) 0.0845(17) Uani 1 1 d . . .
H8A H 0.3981 0.3111 0.2216 0.127 Uiso 1 1 calc R . .
H8B H 0.2751 0.2270 0.1969 0.127 Uiso 1 1 calc R . .
H8C H 0.3056 0.2959 0.2642 0.127 Uiso 1 1 calc R . .
C9 C 0.3050(4) 0.7329(7) 0.1234(2) 0.0662(12) Uani 1 1 d . . .
C10 C 0.3229(6) 0.7301(9) 0.0569(3) 0.0834(16) Uani 1 1 d . . .
H10A H 0.2541 0.6832 0.0314 0.125 Uiso 1 1 calc R . .
H10B H 0.3884 0.6545 0.0536 0.125 Uiso 1 1 calc R . .
H10C H 0.3373 0.8510 0.0443 0.125 Uiso 1 1 calc R . .
C11 C 0.1979(6) 0.8458(8) 0.1290(4) 0.0857(17) Uani 1 1 d . . .
H11A H 0.1876 0.8469 0.1706 0.129 Uiso 1 1 calc R . .
H11B H 0.1301 0.7941 0.1039 0.129 Uiso 1 1 calc R . .
H11C H 0.2085 0.9676 0.1159 0.129 Uiso 1 1 calc R . .
C12 C 0.4142(6) 0.8066(10) 0.1638(3) 0.0897(18) Uani 1 1 d . . .
H12A H 0.4033 0.8080 0.2053 0.135 Uiso 1 1 calc R . .
H12B H 0.4287 0.9276 0.1513 0.135 Uiso 1 1 calc R . .
H12C H 0.4795 0.7308 0.1602 0.135 Uiso 1 1 calc R . .
C13 C 0.2765(6) 0.2510(9) -0.0127(3) 0.0834(16) Uani 1 1 d . . .
C14 C 0.3483(10) 0.1881(16) -0.0554(5) 0.141(3) Uani 1 1 d . . .
H14A H 0.4292 0.2000 -0.0373 0.211 Uiso 1 1 calc R . .
H14B H 0.3321 0.2595 -0.0919 0.211 Uiso 1 1 calc R . .
H14C H 0.3310 0.0633 -0.0652 0.211 Uiso 1 1 calc R . .
B1 B 0.6044(6) 0.3107(11) 0.1265(3) 0.0772(18) Uani 1 1 d . . .

loop_
_atom_site_aniso_label
_atom_site_aniso_U_11
_atom_site_aniso_U_22
_atom_site_aniso_U_33
_atom_site_aniso_U_23
_atom_site_aniso_U_13
_atom_site_aniso_U_12
Pd1 0.0535(3) 0.0623(3) 0.0604(3) -0.00632(16) -0.00047(17) 0.00176(15)
F1 0.156(6) 0.46(2) 0.169(7) 0.011(8) 0.065(5) -0.104(8)
F2 0.096(4) 0.360(12) 0.274(10) 0.087(10) -0.056(5) -0.004(6)
F3 0.261(12) 0.289(12) 0.267(12) -0.139(9) 0.090(9) 0.010(8)
F4 0.295(11) 0.153(6) 0.243(10) 0.064(6) -0.053(9) 0.035(7)
N1 0.053(2) 0.056(2) 0.075(3) -0.004(2) 0.0081(18) 0.0008(18)
N2 0.0488(19) 0.064(2) 0.058(2) -0.0007(18) 0.0057(16) -0.0009(17)
N3 0.079(3) 0.076(3) 0.072(3) -0.010(2) 0.007(2) 0.004(2)
C1 0.071(3) 0.091(4) 0.098(4) -0.024(3) -0.016(3) -0.006(3)
C2 0.054(3) 0.068(3) 0.099(4) -0.005(3) 0.011(3) 0.000(2)
C3 0.069(3) 0.073(4) 0.126(6) -0.010(4) 0.043(4) -0.004(3)
C4 0.104(5) 0.069(3) 0.108(5) -0.013(3) 0.051(4) -0.008(3)
C5 0.088(4) 0.071(3) 0.074(4) -0.016(3) 0.027(3) -0.014(3)
C6 0.061(3) 0.059(3) 0.066(3) -0.002(2) 0.016(2) -0.005(2)
C7 0.055(3) 0.074(3) 0.060(3) -0.005(2) 0.005(2) -0.009(2)
C8 0.064(3) 0.104(5) 0.082(4) 0.024(3) 0.006(3) 0.007(3)
C9 0.061(3) 0.065(3) 0.072(3) 0.000(2) 0.009(2) -0.009(2)
C10 0.091(4) 0.089(4) 0.072(3) 0.012(3) 0.019(3) -0.011(3)
C11 0.083(4) 0.067(3) 0.108(5) 0.008(3) 0.017(3) 0.005(3)
C12 0.078(4) 0.093(4) 0.093(4) -0.005(4) 0.004(3) -0.025(3)
C13 0.088(4) 0.085(4) 0.080(4) -0.006(3) 0.021(3) 0.006(3)
C14 0.160(9) 0.153(8) 0.125(7) -0.015(7) 0.068(7) 0.027(8)
B1 0.061(3) 0.089(5) 0.085(4) 0.015(4) 0.021(3) 0.015(3)

loop_
_atom_type_symbol
_atom_type_description
_atom_type_scat_dispersion_real
_atom_type_scat_dispersion_imag
_atom_type_scat_source
C C 0.0033 0.0016 'International Tables Vol C Tables 4.2.6.8 and 6.1.1.4'
H H 0.0000 0.0000 'International Tables Vol C Tables 4.2.6.8 and 6.1.1.4'
B B 0.0013 0.0007 'International Tables Vol C Tables 4.2.6.8 and 6.1.1.4'
N N 0.0061 0.0033 'International Tables Vol C Tables 4.2.6.8 and 6.1.1.4'
F F 0.0171 0.0103 'International Tables Vol C Tables 4.2.6.8 and 6.1.1.4'
Pd Pd -0.9988 1.0072 'International Tables Vol C Tables 4.2.6.8 and 6.1.1.4'

loop_
_geom_angle_atom_site_label_1
_geom_angle_atom_site_label_2
_geom_angle_atom_site_label_3
_geom_angle
_geom_angle_site_symmetry_1
_geom_angle_site_symmetry_3
_geom_angle_publ_flag
N3 Pd1 C1 88.6(2) . . ?
N3 Pd1 N1 175.21(18) . . ?
C1 Pd1 N1 94.0(2) . . ?
N3 Pd1 N2 96.78(17) . . ?
C1 Pd1 N2 174.0(2) . . ?
N1 Pd1 N2 80.50(15) . . ?
C6 N1 C2 119.0(5) . . ?
C6 N1 Pd1 113.6(3) . . ?
C2 N1 Pd1 127.3(4) . . ?
C7 N2 C9 115.9(4) . . ?
C7 N2 Pd1 102.6(3) . . ?
C9 N2 Pd1 119.1(3) . . ?
C7 N2 H2B 106.1 . . ?
C9 N2 H2B 106.1 . . ?
Pd1 N2 H2B 106.1 . . ?
C13 N3 Pd1 176.6(5) . . ?
Pd1 C1 H1A 109.5 . . ?
Pd1 C1 H1B 109.5 . . ?
H1A C1 H1B 109.5 . . ?
Pd1 C1 H1C 109.5 . . ?
H1A C1 H1C 109.5 . . ?
H1B C1 H1C 109.5 . . ?
N1 C2 C3 121.8(5) . . ?
N1 C2 H2A 119.1 . . ?
C3 C2 H2A 119.1 . . ?
C4 C3 C2 119.4(6) . . ?
C4 C3 H3A 120.3 . . ?
C2 C3 H3A 120.3 . . ?
C3 C4 C5 119.1(6) . . ?
C3 C4 H4A 120.5 . . ?
C5 C4 H4A 120.5 . . ?
C4 C5 C6 119.8(6) . . ?
C4 C5 H5A 120.1 . . ?
C6 C5 H5A 120.1 . . ?
N1 C6 C5 120.8(5) . . ?
N1 C6 C7 117.6(4) . . ?
C5 C6 C7 121.6(5) . . ?
N2 C7 C8 110.1(4) . . ?
N2 C7 C6 109.4(4) . . ?
C8 C7 C6 109.5(4) . . ?
N2 C7 H7A 109.3 . . ?
C8 C7 H7A 109.3 . . ?
C6 C7 H7A 109.3 . . ?
C7 C8 H8A 109.5 . . ?
C7 C8 H8B 109.5 . . ?
H8A C8 H8B 109.5 . . ?
C7 C8 H8C 109.5 . . ?
H8A C8 H8C 109.5 . . ?
H8B C8 H8C 109.5 . . ?
N2 C9 C12 110.4(5) . . ?
N2 C9 C11 110.0(4) . . ?
C12 C9 C11 111.4(5) . . ?
N2 C9 C10 105.5(4) . . ?
C12 C9 C10 109.4(5) . . ?
C11 C9 C10 110.1(5) . . ?
C9 C10 H10A 109.5 . . ?
C9 C10 H10B 109.5 . . ?
H10A C10 H10B 109.5 . . ?
C9 C10 H10C 109.5 . . ?
H10A C10 H10C 109.5 . . ?
H10B C10 H10C 109.5 . . ?
C9 C11 H11A 109.5 . . ?
C9 C11 H11B 109.5 . . ?
H11A C11 H11B 109.5 . . ?
C9 C11 H11C 109.5 . . ?
H11A C11 H11C 109.5 . . ?
H11B C11 H11C 109.5 . . ?
C9 C12 H12A 109.5 . . ?
C9 C12 H12B 109.5 . . ?
H12A C12 H12B 109.5 . . ?
C9 C12 H12C 109.5 . . ?
H12A C12 H12C 109.5 . . ?
H12B C12 H12C 109.5 . . ?
N3 C13 C14 177.7(8) . . ?
C13 C14 H14A 109.5 . . ?
C13 C14 H14B 109.5 . . ?
H14A C14 H14B 109.5 . . ?
C13 C14 H14C 109.5 . . ?
H14A C14 H14C 109.5 . . ?
H14B C14 H14C 109.5 . . ?
F1 B1 F2 117.1(9) . . ?
F1 B1 F4 108.0(10) . . ?
F2 B1 F4 110.1(10) . . ?
F1 B1 F3 109.2(10) . . ?
F2 B1 F3 111.7(9) . . ?
F4 B1 F3 99.1(9) . . ?

loop_
_geom_bond_atom_site_label_1
_geom_bond_atom_site_label_2
_geom_bond_distance
_geom_bond_site_symmetry_2
_geom_bond_publ_flag
Pd1 N3 1.998(5) . ?
Pd1 C1 2.028(5) . ?
Pd1 N1 2.032(4) . ?
Pd1 N2 2.182(4) . ?
F1 B1 1.244(10) . ?
F2 B1 1.257(9) . ?
F3 B1 1.294(11) . ?
F4 B1 1.271(10) . ?
N1 C6 1.332(6) . ?
N1 C2 1.354(6) . ?
N2 C7 1.489(6) . ?
N2 C9 1.515(7) . ?
N2 H2B 0.9100 . ?
N3 C13 1.127(7) . ?
C1 H1A 0.9600 . ?
C1 H1B 0.9600 . ?
C1 H1C 0.9600 . ?
C2 C3 1.363(8) . ?
C2 H2A 0.9300 . ?
C3 C4 1.360(11) . ?
C3 H3A 0.9300 . ?
C4 C5 1.370(10) . ?
C4 H4A 0.9300 . ?
C5 C6 1.381(7) . ?
C5 H5A 0.9300 . ?
C6 C7 1.524(7) . ?
C7 C8 1.509(8) . ?
C7 H7A 0.9800 . ?
C8 H8A 0.9600 . ?
C8 H8B 0.9600 . ?
C8 H8C 0.9600 . ?
C9 C12 1.519(8) . ?
C9 C11 1.526(8) . ?
C9 C10 1.539(8) . ?
C10 H10A 0.9600 . ?
C10 H10B 0.9600 . ?
C10 H10C 0.9600 . ?
C11 H11A 0.9600 . ?
C11 H11B 0.9600 . ?
C11 H11C 0.9600 . ?
C12 H12A 0.9600 . ?
C12 H12B 0.9600 . ?
C12 H12C 0.9600 . ?
C13 C14 1.456(11) . ?
C14 H14A 0.9600 . ?
C14 H14B 0.9600 . ?
C14 H14C 0.9600 . ?
